data_9007646
loop_
_publ_author_name
'Post, J. E.'
'Von Dreele, R. B.'
'Buseck, P. R.'

_publ_section_title
;
 Symmetry and cation displacements in hollandites:
 structure refinements of hollandite, cryptomelane and priderite
 Note: Anisotropic displacement factors from ICSD
;
_journal_name_full 'Acta Crystallographica, Section B'
_journal_page_first 1056
_journal_page_last 1065
_journal_paper_doi 10.1107/S0567740882004968
_journal_volume 38
_journal_year 1982
_chemical_compound_source 'West Kimberley, Australia'
_chemical_formula_sum 'Ba0.1 Fe0.52 K0.66 Mg0.12 Na0.02 O8 Ti3.36'
_chemical_name_mineral Priderite
_space_group_IT_number 87
_symmetry_space_group_name_Hall '-I 4'
_symmetry_space_group_name_H-M 'I 4/m'
_cell_angle_alpha 90
_cell_angle_beta 90
_cell_angle_gamma 90
_cell_length_a 10.139
_cell_length_b 10.139
_cell_length_c 2.9664
_cell_formula_units_Z 2
_cell_volume 304.944
_database_code_amcsd 0009757
_exptl_crystal_density_diffrn 3.930
_cod_original_formula_sum 'K.66 Ba.1 Na.02 (Ti3.36 Fe.52 Mg.12) O8'
_cod_database_code 9007646

loop_
_space_group_symop_operation_xyz
x,y,z
1/2+x,1/2+y,1/2+z
y,-x,-z
1/2+y,1/2-x,1/2-z
-y,x,z
1/2-y,1/2+x,1/2+z
x,y,-z
1/2+x,1/2+y,1/2-z
-x,-y,z
1/2-x,1/2-y,1/2+z
-y,x,-z
1/2-y,1/2+x,1/2-z
y,-x,z
1/2+y,1/2-x,1/2+z
-x,-y,-z
1/2-x,1/2-y,1/2-z

loop_
_atom_site_aniso_label
_atom_site_aniso_U_11
_atom_site_aniso_U_22
_atom_site_aniso_U_33
_atom_site_aniso_U_12
_atom_site_aniso_U_13
_atom_site_aniso_U_23
K 0.02140 0.02140 0.03600 0.00000 0.00000 0.00000
Ba 0.01300 0.01300 0.07600 0.00000 0.00000 0.00000
Ti4+ 0.00780 0.00990 0.00590 0.00000 0.00000 -0.00170
Fe3+ 0.00780 0.00990 0.00590 0.00000 0.00000 -0.00170
Mg 0.00780 0.00990 0.00590 0.00000 0.00000 -0.00170
O1 0.00590 0.00640 0.00630 0.00000 0.00000 -0.00010
O2 0.00460 0.01040 0.00670 0.00000 0.00000 -0.00010

loop_
_atom_site_label
_atom_site_fract_x
_atom_site_fract_y
_atom_site_fract_z
_atom_site_occupancy
_atom_site_U_iso_or_equiv
K 0.00000 0.00000 0.03000 0.33000 0.02600
Ba 0.00000 0.00000 0.18000 0.05000 0.02400
Na 0.00000 0.00000 0.50000 0.02000 0.01000
Ti4+ 0.85138 0.33235 0.00000 0.84000 0.00760
Fe3+ 0.85138 0.33235 0.00000 0.13000 0.00760
Mg 0.85138 0.33235 0.00000 0.03000 0.00760
O1 0.65498 0.29604 0.00000 1.00000 0.00620
O2 0.04076 0.33441 0.00000 1.00000 0.00680

loop_
_cod_related_entry_id
_cod_related_entry_database
_cod_related_entry_code
1 AMCSD 0009757
